data_7236280
loop_
_publ_author_name
'Li, Yong'
'Liu, Dong'
'Cheng, Zhongbin'
'Proksch, Peter'
'Lin, Wenhan'

_publ_section_title
;
 Cytotoxic trichothecene-type sesquiterpenes from the sponge-derived
 fungus Stachybotrys chartarum with tyrosine kinase inhibition
;
_journal_issue 12
_journal_name_full 'RSC Advances'
_journal_page_first 7259
_journal_paper_doi 10.1039/C6RA26956G
_journal_volume 7
_journal_year 2017
_chemical_absolute_configuration unk
_chemical_formula_moiety 'C15 H22 O4'
_chemical_formula_sum 'C15 H22 O4'
_chemical_formula_weight 266.34
_space_group_crystal_system orthorhombic
_space_group_IT_number 19
_space_group_name_Hall 'P 2ac 2ab'
_space_group_name_H-M_alt 'P 21 21 21'
_symmetry_Int_Tables_number 19
_atom_sites_solution_primary direct
_audit_creation_date 2016-11-11
_audit_creation_method
;
Olex2 1.2
(compiled 2016.02.19 svn.r3266 for OlexSys, GUI svn.r5155)
;
_audit_update_record
;
2016-11-11 deposited with the CCDC.
2017-01-09 downloaded from the CCDC.
;
_cell_angle_alpha 90
_cell_angle_beta 90
_cell_angle_gamma 90
_cell_formula_units_Z 4
_cell_length_a 6.4486(3)
_cell_length_b 11.3707(10)
_cell_length_c 17.7648(15)
_cell_measurement_reflns_used 2202
_cell_measurement_temperature 98.8
_cell_measurement_theta_max 71.5643
_cell_measurement_theta_min 3.8803
_cell_volume 1302.61(17)
_computing_cell_refinement
;
CrysAlisPro, Agilent Technologies,
Version 1.171.35.11 (release 16-05-2011 CrysAlis171 .NET)
(compiled May 16 2011,17:55:39)
;
_computing_data_collection
;
CrysAlisPro, Agilent Technologies,
Version 1.171.35.11 (release 16-05-2011 CrysAlis171 .NET)
(compiled May 16 2011,17:55:39)
;
_computing_data_reduction
;
CrysAlisPro, Agilent Technologies,
Version 1.171.35.11 (release 16-05-2011 CrysAlis171 .NET)
(compiled May 16 2011,17:55:39)
;
_computing_molecular_graphics 'Olex2 (Dolomanov et al., 2009)'
_computing_publication_material 'Olex2 (Dolomanov et al., 2009)'
_computing_structure_refinement 'olex2.refine (Bourhis et al., 2015)'
_computing_structure_solution 'XS (Sheldrick, 2008)'
_diffrn_ambient_temperature 98.8
_diffrn_detector_area_resol_mean 16.0971
_diffrn_measured_fraction_theta_full 0.9819
_diffrn_measured_fraction_theta_max 0.9819
_diffrn_measurement_details
;
#__ type_ start__ end____ width___ exp.time_
  1 omega  -27.00   -1.00   1.0000    1.5000
omega____ theta____ kappa____ phi______ frames
    -        0.0000  128.0000  -28.0000 26

#__ type_ start__ end____ width___ exp.time_
  2 omega    2.00   28.00   1.0000    1.5000
omega____ theta____ kappa____ phi______ frames
    -        0.0000   52.0000   94.0000 26

#__ type_ start__ end____ width___ exp.time_
  3 omega  -60.00   26.00   1.0000    1.5000
omega____ theta____ kappa____ phi______ frames
    -      -42.5000   77.0000  -90.0000 86

#__ type_ start__ end____ width___ exp.time_
  4 omega  -20.00   18.00   1.0000    1.5000
omega____ theta____ kappa____ phi______ frames
    -      -42.5000   37.0000    0.0000 38

#__ type_ start__ end____ width___ exp.time_
  5 omega -112.00  -32.00   1.0000    1.5000
omega____ theta____ kappa____ phi______ frames
    -      -42.5000  -52.0000   85.0000 80

#__ type_ start__ end____ width___ exp.time_
  6 omega  -45.00   19.00   1.0000    1.5000
omega____ theta____ kappa____ phi______ frames
    -      -42.5000   37.0000 -150.0000 64

#__ type_ start__ end____ width___ exp.time_
  7 omega   56.00   98.00   1.0000    3.0000
omega____ theta____ kappa____ phi______ frames
    -      112.0000  -45.0000   90.0000 42

#__ type_ start__ end____ width___ exp.time_
  8 omega   91.00  178.00   1.0000    3.0000
omega____ theta____ kappa____ phi______ frames
    -      112.0000   45.0000   30.0000 87

#__ type_ start__ end____ width___ exp.time_
  9 omega   59.00  164.00   1.0000    3.0000
omega____ theta____ kappa____ phi______ frames
    -      112.0000   15.0000 -180.0000 105

#__ type_ start__ end____ width___ exp.time_
 10 omega   47.00   85.00   1.0000    3.0000
omega____ theta____ kappa____ phi______ frames
    -      112.0000  -45.0000 -150.0000 38

#__ type_ start__ end____ width___ exp.time_
 11 omega   41.00   89.00   1.0000    3.0000
omega____ theta____ kappa____ phi______ frames
    -      112.0000  -45.0000  150.0000 48

#__ type_ start__ end____ width___ exp.time_
 12 omega  112.00  177.00   1.0000    3.0000
omega____ theta____ kappa____ phi______ frames
    -      112.0000  111.0000  120.0000 65

#__ type_ start__ end____ width___ exp.time_
 13 omega   50.00   82.00   1.0000    3.0000
omega____ theta____ kappa____ phi______ frames
    -      112.0000  -45.0000   60.0000 32
;
_diffrn_measurement_device_type 'Xcalibur, Eos, Gemini'
_diffrn_measurement_method '\w scans'
_diffrn_orient_matrix_UB_11 -0.1414924000
_diffrn_orient_matrix_UB_12 0.0929040000
_diffrn_orient_matrix_UB_13 0.0364829000
_diffrn_orient_matrix_UB_21 0.0557342000
_diffrn_orient_matrix_UB_22 -0.0478711000
_diffrn_orient_matrix_UB_23 0.0784247000
_diffrn_orient_matrix_UB_31 0.1845060000
_diffrn_orient_matrix_UB_32 0.0859673000
_diffrn_orient_matrix_UB_33 0.0042630000
_diffrn_radiation_monochromator graphite
_diffrn_radiation_type 'Cu K\a'
_diffrn_radiation_wavelength 1.54184
_diffrn_reflns_av_R_equivalents 0.0191
_diffrn_reflns_av_unetI/netI 0.0324
_diffrn_reflns_limit_h_max 7
_diffrn_reflns_limit_h_min -6
_diffrn_reflns_limit_k_max 13
_diffrn_reflns_limit_k_min -12
_diffrn_reflns_limit_l_max 17
_diffrn_reflns_limit_l_min -21
_diffrn_reflns_number 4098
_diffrn_reflns_theta_full 71.8036
_diffrn_reflns_theta_max 71.80
_diffrn_reflns_theta_min 4.62
_diffrn_source 'Enhance (Cu) X-ray Source'
_exptl_absorpt_coefficient_mu 0.792
_exptl_absorpt_correction_T_max 1.00000
_exptl_absorpt_correction_T_min 0.92921
_exptl_absorpt_correction_type multi-scan
_exptl_absorpt_process_details
;
CrysAlisPro, Agilent Technologies,
Version 1.171.35.11 (release 16-05-2011 CrysAlis171 .NET)
(compiled May 16 2011,17:55:39)
Empirical absorption correction using spherical harmonics,
 implemented in SCALE3 ABSPACK scaling algorithm.
;
_exptl_crystal_density_diffrn 1.3580
_exptl_crystal_F_000 577.9299
_exptl_crystal_recrystallization_method 'Vapour deposition'
_exptl_crystal_size_max 0.4
_exptl_crystal_size_mid 0.3
_exptl_crystal_size_min 0.08
_refine_diff_density_max 0.3969
_refine_diff_density_min -0.2546
_refine_diff_density_rms 0.0536
_refine_ls_abs_structure_details 'Flack, H. D. (1983). Acta Cryst. A39, 876-881.'
_refine_ls_abs_structure_Flack 0.2(2)
_refine_ls_d_res_high 0.8115
_refine_ls_d_res_low 9.5769
_refine_ls_goodness_of_fit_ref 1.0502
_refine_ls_hydrogen_treatment constr
_refine_ls_matrix_type full
_refine_ls_number_constraints 34
_refine_ls_number_parameters 176
_refine_ls_number_reflns 2490
_refine_ls_number_restraints 0
_refine_ls_restrained_S_all 1.0502
_refine_ls_R_factor_all 0.0419
_refine_ls_R_factor_gt 0.0404
_refine_ls_shift/su_max 0.0002
_refine_ls_shift/su_mean 0.0001
_refine_ls_structure_factor_coef Fsqd
_refine_ls_weighting_details 'w=1/[\s^2^(Fo^2^)+(0.0682P)^2^+0.2180P] where P=(Fo^2^+2Fc^2^)/3'
_refine_ls_weighting_scheme calc
_refine_ls_wR_factor_gt 0.1036
_refine_ls_wR_factor_ref 0.1049
_reflns_Friedel_coverage 0.970
_reflns_limit_h_max 7
_reflns_limit_h_min -7
_reflns_limit_k_max 13
_reflns_limit_k_min -13
_reflns_limit_l_max 21
_reflns_limit_l_min -21
_reflns_number_gt 2391
_reflns_number_total 2490
_reflns_threshold_expression I>=2u(I)
_cod_data_source_file c6ra26956g2.cif
_cod_data_source_block exp_1485
_cod_original_sg_symbol_Hall ' P 2ac 2ab'
_cod_database_code 7236280
_reflns_odcompleteness_completeness 99.93
_reflns_odcompleteness_iscentric 1
_reflns_odcompleteness_theta 66.97
_olex2_refinement_description
;
1. Fixed Uiso
 At 1.2 times of:
  All C(H) groups, All C(H,H) groups
 At 1.5 times of:
  All C(H,H,H) groups, All O(H) groups
2.a Ternary CH refined with riding coordinates:
 C11(H11), C9(H9)
2.b Secondary CH2 refined with riding coordinates:
 C3(H3a,H3b), C5(H5a,H5b), C15(H15a,H15b), C10(H10a,H10b)
2.c Aromatic/amide H refined with riding coordinates:
 C1(H1)
2.d Idealised Me refined as rotating group:
 C14(H14a,H14b,H14c), C13(H13a,H13b,H13c), C12(H12a,H12b,H12c)
2.e Idealised tetrahedral OH refined as rotating group:
 O3(H3), O4(H4)
;
_olex2_submission_special_instructions 'No special instructions were received'

loop_
_space_group_symop_id
_space_group_symop_operation_xyz
1 x,y,z
2 x+1/2,-y+1/2,-z
3 -x,y+1/2,-z+1/2
4 -x+1/2,-y,z+1/2

loop_
_atom_site_label
_atom_site_type_symbol
_atom_site_fract_x
_atom_site_fract_y
_atom_site_fract_z
_atom_site_U_iso_or_equiv
_atom_site_adp_type
_atom_site_occupancy
_atom_site_refinement_flags_posn
O1 O -0.09697(19) -0.09806(11) -0.27465(6) 0.0149(3) Uani 1.000000 .
O3 O 0.3854(2) -0.22253(12) -0.44222(7) 0.0212(3) Uani 1.000000 .
H3 H 0.2979(17) -0.1815(19) -0.4630(6) 0.0317(4) Uiso 1.000000 GR
O2 O -0.09382(19) -0.29438(11) -0.26409(7) 0.0166(3) Uani 1.000000 .
C1 C -0.1056(3) -0.18360(15) -0.14942(10) 0.0164(3) Uani 1.000000 .
H1 H -0.2394(3) -0.21072(15) -0.14041(10) 0.0197(4) Uiso 1.000000 R
C0aa C -0.0217(3) -0.19070(16) -0.22713(10) 0.0143(3) Uani 1.000000 .
C2 C 0.0023(3) -0.14025(15) -0.09247(10) 0.0174(4) Uani 1.000000 .
C3 C 0.2205(3) -0.09467(17) -0.10202(10) 0.0190(4) Uani 1.000000 .
H3a H 0.2334(3) -0.02058(17) -0.07536(10) 0.0228(4) Uiso 1.000000 R
H3b H 0.3162(3) -0.14997(17) -0.07914(10) 0.0228(4) Uiso 1.000000 R
O4 O 0.0377(2) -0.09920(12) -0.47587(7) 0.0213(3) Uani 1.000000 .
H4 H -0.027(2) -0.1525(16) -0.4960(8) 0.0319(5) Uiso 1.000000 GR
C5 C 0.2830(3) -0.07595(15) -0.18446(10) 0.0158(4) Uani 1.000000 .
H5a H 0.2192(3) -0.00433(15) -0.20300(10) 0.0190(4) Uiso 1.000000 R
H5b H 0.4322(3) -0.06640(15) -0.18752(10) 0.0190(4) Uiso 1.000000 R
C6 C 0.2163(3) -0.18025(14) -0.23479(9) 0.0134(3) Uani 1.000000 .
C8 C 0.0002(3) -0.13988(16) -0.34190(9) 0.0148(3) Uani 1.000000 .
C14 C 0.3597(3) -0.03800(15) -0.33833(10) 0.0180(4) Uani 1.000000 .
H14a H 0.4974(8) -0.0463(5) -0.3185(7) 0.0270(5) Uiso 1.000000 GR
H14b H 0.367(2) -0.0251(7) -0.39168(11) 0.0270(5) Uiso 1.000000 GR
H14c H 0.2926(13) 0.0277(3) -0.3148(7) 0.0270(5) Uiso 1.000000 GR
C7 C 0.2365(3) -0.14960(16) -0.32254(9) 0.0143(3) Uani 1.000000 .
C13 C 0.3278(3) -0.29206(16) -0.20964(10) 0.0177(4) Uani 1.000000 .
H13a H 0.2746(16) -0.3581(2) -0.2372(6) 0.0265(5) Uiso 1.000000 GR
H13b H 0.4737(4) -0.2843(5) -0.2191(8) 0.0265(5) Uiso 1.000000 GR
H13c H 0.3053(19) -0.3041(7) -0.15679(19) 0.0265(5) Uiso 1.000000 GR
C12 C -0.0853(4) -0.13142(18) -0.01431(10) 0.0247(4) Uani 1.000000 .
H12a H 0.0044(15) -0.1716(13) 0.02029(18) 0.0371(6) Uiso 1.000000 GR
H12b H -0.096(3) -0.05017(19) -0.0001(4) 0.0371(6) Uiso 1.000000 GR
H12c H -0.2204(12) -0.1668(14) -0.0131(3) 0.0371(6) Uiso 1.000000 GR
C11 C 0.3117(3) -0.25655(16) -0.36877(10) 0.0171(4) Uani 1.000000 .
H11 H 0.4227(3) -0.29703(16) -0.34139(10) 0.0205(4) Uiso 1.000000 R
C15 C -0.0657(3) -0.06438(17) -0.40818(10) 0.0190(4) Uani 1.000000 .
H15a H -0.0340(3) 0.01733(17) -0.39751(10) 0.0228(4) Uiso 1.000000 R
H15b H -0.2144(3) -0.07112(17) -0.41517(10) 0.0228(4) Uiso 1.000000 R
C9 C -0.0631(3) -0.27069(15) -0.34379(10) 0.0164(4) Uani 1.000000 .
H9 H -0.1898(3) -0.28355(15) -0.37310(10) 0.0197(4) Uiso 1.000000 R
C10 C 0.1209(3) -0.33878(16) -0.37560(10) 0.0189(4) Uani 1.000000 .
H10a H 0.0963(3) -0.35928(16) -0.42785(10) 0.0227(5) Uiso 1.000000 R
H10b H 0.1431(3) -0.41055(16) -0.34720(10) 0.0227(5) Uiso 1.000000 R

loop_
_atom_site_aniso_label
_atom_site_aniso_U_11
_atom_site_aniso_U_22
_atom_site_aniso_U_33
_atom_site_aniso_U_12
_atom_site_aniso_U_13
_atom_site_aniso_U_23
O1 0.0145(6) 0.0191(6) 0.0111(5) 0.0036(5) -0.0002(5) 0.0002(4)
O3 0.0206(7) 0.0259(7) 0.0169(6) 0.0003(6) 0.0044(5) -0.0039(5)
O2 0.0179(6) 0.0173(6) 0.0146(6) -0.0044(5) 0.0006(5) -0.0008(5)
C1 0.0163(8) 0.0161(8) 0.0168(8) -0.0002(7) 0.0030(7) 0.0019(6)
C0aa 0.0133(8) 0.0157(8) 0.0139(8) -0.0012(7) -0.0017(6) 0.0003(6)
C2 0.0254(9) 0.0142(8) 0.0126(8) 0.0036(7) 0.0003(7) -0.0001(6)
C3 0.0221(9) 0.0190(8) 0.0160(8) -0.0010(7) -0.0066(7) -0.0040(7)
O4 0.0254(7) 0.0252(7) 0.0133(6) -0.0043(5) 0.0007(5) -0.0012(5)
C5 0.0148(8) 0.0167(8) 0.0160(8) -0.0027(7) -0.0030(6) -0.0017(7)
C6 0.0142(8) 0.0139(8) 0.0120(8) -0.0004(6) 0.0001(6) -0.0002(6)
C8 0.0148(8) 0.0187(8) 0.0109(8) 0.0006(7) -0.0014(6) -0.0028(6)
C14 0.0185(9) 0.0196(9) 0.0159(8) -0.0040(7) 0.0016(7) -0.0022(7)
C7 0.0132(8) 0.0176(8) 0.0121(8) 0.0001(6) 0.0000(6) -0.0027(7)
C13 0.0188(8) 0.0183(8) 0.0159(8) 0.0033(7) -0.0039(7) 0.0012(7)
C12 0.0338(11) 0.0266(9) 0.0137(8) -0.0003(9) 0.0021(8) -0.0017(7)
C11 0.0151(8) 0.0210(8) 0.0152(8) 0.0012(7) 0.0023(6) -0.0036(7)
C15 0.0199(9) 0.0228(8) 0.0143(8) 0.0024(7) -0.0020(7) 0.0007(7)
C9 0.0163(8) 0.0196(9) 0.0132(8) -0.0033(6) -0.0014(6) -0.0006(6)
C10 0.0203(9) 0.0199(9) 0.0165(8) -0.0025(7) 0.0017(7) -0.0060(7)

loop_
_atom_type_symbol
_atom_type_scat_dispersion_real
_atom_type_scat_dispersion_imag
_atom_type_scat_Cromer_Mann_a1
_atom_type_scat_Cromer_Mann_a2
_atom_type_scat_Cromer_Mann_a3
_atom_type_scat_Cromer_Mann_a4
_atom_type_scat_Cromer_Mann_b1
_atom_type_scat_Cromer_Mann_b2
_atom_type_scat_Cromer_Mann_b3
_atom_type_scat_Cromer_Mann_b4
_atom_type_scat_Cromer_Mann_c
_atom_type_scat_source
_atom_type_scat_dispersion_source
H 0.00000 0.00000 0.49300 0.32291 0.14019 0.04081 10.51090 26.12570 3.14236 57.79970 0.0030380000826 'International Tables Volume C Table 6.1.1.4 (pp. 500-502)' 'Henke, Gullikson and Davis, At. Data and Nucl. Data Tables, 1993, 54, 2'
C 0.01920 0.00962 2.31000 1.02000 1.58860 0.86500 20.84390 10.20750 0.56870 51.65120 0.215599998832 'International Tables Volume C Table 6.1.1.4 (pp. 500-502)' 'Henke, Gullikson and Davis, At. Data and Nucl. Data Tables, 1993, 54, 2'
O 0.05239 0.03377 3.04850 2.28680 1.54630 0.86700 13.27710 5.70110 0.32390 32.90890 0.250800013542 'International Tables Volume C Table 6.1.1.4 (pp. 500-502)' 'Henke, Gullikson and Davis, At. Data and Nucl. Data Tables, 1993, 54, 2'

loop_
_geom_angle_atom_site_label_1
_geom_angle_atom_site_label_2
_geom_angle_atom_site_label_3
_geom_angle
C8 O1 C0aa 95.70(13)
C11 O3 H3 109.5
C9 O2 C0aa 104.51(12)
C0aa C1 H1 118.68(10)
C2 C1 H1 118.68(11)
C2 C1 C0aa 122.65(17)
O2 C0aa O1 103.04(13)
C1 C0aa O1 112.58(14)
C1 C0aa O2 110.74(14)
C6 C0aa O1 103.15(14)
C6 C0aa O2 110.27(14)
C6 C0aa C1 116.07(15)
C3 C2 C1 122.17(16)
C12 C2 C1 122.25(17)
C12 C2 C3 115.57(16)
H3a C3 C2 108.85(10)
H3b C3 C2 108.85(10)
H3b C3 H3a 107.7
C5 C3 C2 113.57(15)
C5 C3 H3a 108.85(9)
C5 C3 H3b 108.85(10)
C15 O4 H4 109.5
H5a C5 C3 109.24(10)
H5b C5 C3 109.24(10)
H5b C5 H5a 107.9
C6 C5 C3 111.88(14)
C6 C5 H5a 109.24(9)
C6 C5 H5b 109.24(9)
C5 C6 C0aa 106.53(14)
C7 C6 C0aa 100.57(13)
C7 C6 C5 111.90(13)
C13 C6 C0aa 112.21(14)
C13 C6 C5 109.76(14)
C13 C6 C7 115.28(14)
C7 C8 O1 105.44(13)
C15 C8 O1 109.72(14)
C15 C8 C7 118.85(15)
C9 C8 O1 102.88(13)
C9 C8 C7 101.19(14)
C9 C8 C15 117.02(14)
H14b C14 H14a 109.5
H14c C14 H14a 109.5
H14c C14 H14b 109.5
C7 C14 H14a 109.5
C7 C14 H14b 109.5
C7 C14 H14c 109.5
C8 C7 C6 98.60(13)
C14 C7 C6 113.75(14)
C14 C7 C8 114.09(15)
C11 C7 C6 111.80(14)
C11 C7 C8 104.14(14)
C11 C7 C14 113.20(14)
H13a C13 C6 109.5
H13b C13 C6 109.5
H13b C13 H13a 109.5
H13c C13 C6 109.5
H13c C13 H13a 109.5
H13c C13 H13b 109.5
H12a C12 C2 109.5
H12b C12 C2 109.5
H12b C12 H12a 109.5
H12c C12 C2 109.5
H12c C12 H12a 109.5
H12c C12 H12b 109.5
C7 C11 O3 111.92(15)
H11 C11 O3 109.57(9)
H11 C11 C7 109.57(9)
C10 C11 O3 110.65(14)
C10 C11 C7 105.48(14)
C10 C11 H11 109.57(10)
C8 C15 O4 111.42(15)
H15a C15 O4 109.34(9)
H15a C15 C8 109.34(10)
H15b C15 O4 109.34(9)
H15b C15 C8 109.34(10)
H15b C15 H15a 108.0
C8 C9 O2 101.15(13)
H9 C9 O2 112.09(8)
H9 C9 C8 112.09(9)
C10 C9 O2 111.86(15)
C10 C9 C8 106.96(14)
C10 C9 H9 112.09(9)
C9 C10 C11 106.40(13)
H10a C10 C11 110.45(9)
H10a C10 C9 110.45(10)
H10b C10 C11 110.45(10)
H10b C10 C9 110.45(10)
H10b C10 H10a 108.6

loop_
_geom_bond_atom_site_label_1
_geom_bond_atom_site_label_2
_geom_bond_distance
O1 C0aa 1.434(2)
O1 C8 1.430(2)
O3 H3 0.8200
O3 C11 1.441(2)
O2 C0aa 1.427(2)
O2 C9 1.455(2)
C1 H1 0.9300
C1 C0aa 1.485(2)
C1 C2 1.323(3)
C0aa C6 1.545(2)
C2 C3 1.509(3)
C2 C12 1.502(2)
C3 H3a 0.9700
C3 H3b 0.9700
C3 C5 1.534(2)
O4 H4 0.8200
O4 C15 1.431(2)
C5 H5a 0.9700
C5 H5b 0.9700
C5 C6 1.546(2)
C6 C7 1.603(2)
C6 C13 1.528(2)
C8 C7 1.566(2)
C8 C15 1.518(2)
C8 C9 1.543(2)
C14 H14a 0.9600
C14 H14b 0.9600
C14 H14c 0.9600
C14 C7 1.523(2)
C7 C11 1.546(2)
C13 H13a 0.9600
C13 H13b 0.9600
C13 H13c 0.9600
C12 H12a 0.9600
C12 H12b 0.9600
C12 H12c 0.9600
C11 H11 0.9800
C11 C10 1.550(2)
C15 H15a 0.9700
C15 H15b 0.9700
C9 H9 0.9800
C9 C10 1.526(2)
C10 H10a 0.9700
C10 H10b 0.9700
